data_7128862
loop_
_publ_author_name
'Mao, Zhuo-Ya'
'Nie, Xiao-Di'
'Feng, Yi-Man'
'Si, Chang-Mei'
'Wei, Bang-Guo'
'Lin, Guo-Qiang'

_publ_section_title
;
 Cu(OTf)<sub>2</sub> catalyzed Ugi-type reaction of
 <i>N</i>,<i>O</i>-acetals with isocyanides for the synthesis of
 pyrrolidinyl and piperidinyl 2-carboxamides.
;
_journal_issue 73
_journal_name_full 'Chemical communications (Cambridge, England)'
_journal_page_first 9248
_journal_page_last 9251
_journal_paper_doi 10.1039/d1cc03113a
_journal_volume 57
_journal_year 2021
_chemical_absolute_configuration unk
_chemical_formula_sum 'C24 H22 N2 O2'
_chemical_formula_weight 370.43
_space_group_crystal_system orthorhombic
_space_group_IT_number 33
_space_group_name_Hall 'P 2c -2n'
_space_group_name_H-M_alt 'P n a 21'
_atom_sites_solution_hydrogens mixed
_audit_creation_method SHELXL-2013
_audit_update_record
;
2021-06-10 deposited with the CCDC.	2021-08-20 downloaded from the CCDC.
;
_cell_angle_alpha 90
_cell_angle_beta 90
_cell_angle_gamma 90
_cell_formula_units_Z 4
_cell_length_a 9.8421(19)
_cell_length_b 19.150(4)
_cell_length_c 10.450(2)
_cell_measurement_reflns_used 2003
_cell_measurement_temperature 192(2)
_cell_measurement_theta_max 43.965
_cell_measurement_theta_min 4.440
_cell_volume 1969.6(7)
_computing_cell_refinement 'Bruker SAINT'
_computing_data_collection 'Bruker APEX2'
_computing_data_reduction 'Bruker SAINT'
_computing_molecular_graphics 'Bruker SHELXTL'
_computing_publication_material 'Bruker SHELXTL'
_computing_structure_refinement 'SHELXL-2013 (Sheldrick, 2013)'
_computing_structure_solution 'SHELXS-97 (Sheldrick 2008)'
_diffrn_ambient_temperature 192(2)
_diffrn_measured_fraction_theta_full 0.998
_diffrn_measured_fraction_theta_max 0.998
_diffrn_measurement_device_type 'Bruker APEX-II CCD'
_diffrn_measurement_method '\f and \w scans'
_diffrn_radiation_type MoK\a
_diffrn_radiation_wavelength 0.71073
_diffrn_reflns_av_R_equivalents 0.0496
_diffrn_reflns_av_unetI/netI 0.0733
_diffrn_reflns_Laue_measured_fraction_full 0.998
_diffrn_reflns_Laue_measured_fraction_max 0.998
_diffrn_reflns_limit_h_max 9
_diffrn_reflns_limit_h_min -11
_diffrn_reflns_limit_k_max 22
_diffrn_reflns_limit_k_min -23
_diffrn_reflns_limit_l_max 12
_diffrn_reflns_limit_l_min -12
_diffrn_reflns_number 8842
_diffrn_reflns_point_group_measured_fraction_full 0.991
_diffrn_reflns_point_group_measured_fraction_max 0.990
_diffrn_reflns_theta_full 25.242
_diffrn_reflns_theta_max 25.495
_diffrn_reflns_theta_min 2.220
_exptl_absorpt_coefficient_mu 0.080
_exptl_absorpt_correction_T_max 0.7456
_exptl_absorpt_correction_T_min 0.6421
_exptl_absorpt_correction_type multi-scan
_exptl_absorpt_process_details sadabs
_exptl_crystal_colour colorless
_exptl_crystal_density_diffrn 1.249
_exptl_crystal_description prismatic
_exptl_crystal_F_000 784
_exptl_crystal_size_max 0.200
_exptl_crystal_size_mid 0.100
_exptl_crystal_size_min 0.060
_refine_diff_density_max 0.186
_refine_diff_density_min -0.170
_refine_diff_density_rms 0.038
_refine_ls_abs_structure_details
; 
 Flack x determined using 885 quotients [(I+)-(I-)]/[(I+)+(I-)] 
 (Parsons and Flack (2004), Acta Cryst. A60, s61). 
;
_refine_ls_abs_structure_Flack -0.4(10)
_refine_ls_extinction_coef 0.018(2)
_refine_ls_extinction_expression Fc^*^=kFc[1+0.001xFc^2^\l^3^/sin(2\q)]^-1/4^
_refine_ls_extinction_method SHELXL
_refine_ls_goodness_of_fit_ref 1.094
_refine_ls_hydrogen_treatment mixed
_refine_ls_matrix_type full
_refine_ls_number_parameters 258
_refine_ls_number_reflns 3627
_refine_ls_number_restraints 1
_refine_ls_restrained_S_all 1.094
_refine_ls_R_factor_all 0.0915
_refine_ls_R_factor_gt 0.0544
_refine_ls_shift/su_max 0.000
_refine_ls_shift/su_mean 0.000
_refine_ls_structure_factor_coef Fsqd
_refine_ls_weighting_details 'w=1/[\s^2^(Fo^2^)+(0.0399P)^2^] where P=(Fo^2^+2Fc^2^)/3'
_refine_ls_weighting_scheme calc
_refine_ls_wR_factor_gt 0.0999
_refine_ls_wR_factor_ref 0.1203
_reflns_Friedel_coverage 0.873
_reflns_Friedel_fraction_full 0.982
_reflns_Friedel_fraction_max 0.981
_reflns_number_gt 2523
_reflns_number_total 3627
_reflns_threshold_expression 'I > 2\s(I)'
_cod_data_source_file d1cc03113a2.cif
_cod_data_source_block dd20119
_cod_depositor_comments 'Adding full bibliography for 7128859--7128864.cif.'
_cod_original_cell_volume 1969.5(7)
_cod_database_code 7128862
_shelx_space_group_comment
; 
The symmetry employed for this shelxl refinement is uniquely defined 
by the following loop, which should always be used as a source of 
symmetry information in preference to the above space-group names. 
They are only intended as comments. 
;
_shelx_estimated_absorpt_t_min 0.984
_shelx_estimated_absorpt_t_max 0.995
_shelxl_version_number 2013-4

loop_
_space_group_symop_operation_xyz
'x, y, z'
'-x, -y, z+1/2'
'x+1/2, -y+1/2, z'
'-x+1/2, y+1/2, z+1/2'

loop_
_atom_site_label
_atom_site_type_symbol
_atom_site_fract_x
_atom_site_fract_y
_atom_site_fract_z
_atom_site_U_iso_or_equiv
_atom_site_adp_type
_atom_site_occupancy
_atom_site_site_symmetry_order
_atom_site_calc_flag
_atom_site_refinement_flags_posn
_atom_site_refinement_flags_adp
_atom_site_refinement_flags_occupancy
_atom_site_disorder_assembly
_atom_site_disorder_group
O1 O -0.0253(3) 0.41770(16) 0.0802(3) 0.0509(9) Uani 1 1 d . . . . .
O2 O 0.3280(4) 0.56586(17) 0.2262(3) 0.0625(10) Uani 1 1 d . . . . .
N1 N 0.1185(4) 0.46524(18) 0.2267(4) 0.0462(10) Uani 1 1 d . . . . .
N2 N 0.2810(4) 0.59232(18) 0.4349(3) 0.0341(9) Uani 1 1 d . . . . .
C1 C 0.0070(5) 0.4649(2) 0.1536(4) 0.0394(11) Uani 1 1 d . . . . .
C2 C -0.0670(5) 0.5317(2) 0.1740(5) 0.0528(13) Uani 1 1 d . . . . .
H2A H -0.0730 0.5582 0.0929 0.063 Uiso 1 1 calc R U . . .
H2B H -0.1603 0.5225 0.2052 0.063 Uiso 1 1 calc R U . . .
C3 C 0.0096(7) 0.5715(3) 0.2694(6) 0.083(2) Uani 1 1 d . . . . .
H3A H -0.0505 0.5863 0.3403 0.100 Uiso 1 1 calc R U . . .
H3B H 0.0503 0.6136 0.2300 0.100 Uiso 1 1 calc R U . . .
C4 C 0.1219(5) 0.5221(2) 0.3193(5) 0.0463(12) Uani 1 1 d . . . . .
H4 H 0.0992 0.5046 0.4069 0.056 Uiso 1 1 calc R U . . .
C5 C 0.2553(5) 0.5610(2) 0.3201(4) 0.0419(11) Uani 1 1 d . . . . .
C6 C 0.3833(4) 0.6424(2) 0.4603(4) 0.0359(10) Uani 1 1 d . . . . .
C7 C 0.4380(5) 0.6836(2) 0.3639(5) 0.0504(13) Uani 1 1 d . . . . .
H7 H 0.4103 0.6766 0.2778 0.060 Uiso 1 1 calc R U . . .
C8 C 0.5319(6) 0.7344(2) 0.3921(6) 0.0642(16) Uani 1 1 d . . . . .
H8 H 0.5699 0.7616 0.3250 0.077 Uiso 1 1 calc R U . . .
C9 C 0.5717(6) 0.7463(3) 0.5170(7) 0.0695(17) Uani 1 1 d . . . . .
H9 H 0.6359 0.7818 0.5365 0.083 Uiso 1 1 calc R U . . .
C10 C 0.5167(5) 0.7058(2) 0.6128(5) 0.0525(14) Uani 1 1 d . . . . .
H10 H 0.5426 0.7143 0.6989 0.063 Uiso 1 1 calc R U . . .
C11 C 0.4239(4) 0.6527(2) 0.5867(4) 0.0375(11) Uani 1 1 d . . . . .
C12 C 0.3763(4) 0.6098(2) 0.6974(4) 0.0386(11) Uani 1 1 d . . . . .
C13 C 0.3107(5) 0.6414(3) 0.8003(4) 0.0517(13) Uani 1 1 d . . . . .
H13 H 0.2851 0.6891 0.7952 0.062 Uiso 1 1 calc R U . . .
C14 C 0.2829(6) 0.6037(4) 0.9097(5) 0.0661(16) Uani 1 1 d . . . . .
H14 H 0.2402 0.6260 0.9803 0.079 Uiso 1 1 calc R U . . .
C15 C 0.3163(6) 0.5344(3) 0.9171(5) 0.0648(16) Uani 1 1 d . . . . .
H15 H 0.2954 0.5086 0.9922 0.078 Uiso 1 1 calc R U . . .
C16 C 0.3800(5) 0.5022(3) 0.8163(5) 0.0557(14) Uani 1 1 d . . . . .
H16 H 0.4041 0.4543 0.8221 0.067 Uiso 1 1 calc R U . . .
C17 C 0.4094(5) 0.5395(2) 0.7058(4) 0.0436(12) Uani 1 1 d . . . . .
H17 H 0.4523 0.5169 0.6357 0.052 Uiso 1 1 calc R U . . .
C18 C 0.2152(5) 0.4072(2) 0.2316(4) 0.0495(13) Uani 1 1 d . . . . .
H18A H 0.3075 0.4251 0.2130 0.059 Uiso 1 1 calc R U . . .
H18B H 0.1916 0.3728 0.1644 0.059 Uiso 1 1 calc R U . . .
C19 C 0.2165(5) 0.3712(2) 0.3592(5) 0.0452(12) Uani 1 1 d . . . . .
C20 C 0.3263(5) 0.3784(3) 0.4409(5) 0.0494(12) Uani 1 1 d . . . . .
H20 H 0.4015 0.4060 0.4148 0.059 Uiso 1 1 calc R U . . .
C21 C 0.3295(7) 0.3465(3) 0.5591(5) 0.0682(17) Uani 1 1 d . . . . .
H21 H 0.4059 0.3525 0.6135 0.082 Uiso 1 1 calc R U . . .
C22 C 0.2237(9) 0.3067(3) 0.5975(7) 0.082(2) Uani 1 1 d . . . . .
H22 H 0.2254 0.2852 0.6793 0.098 Uiso 1 1 calc R U . . .
C23 C 0.1134(8) 0.2973(3) 0.5180(8) 0.085(2) Uani 1 1 d . . . . .
H23 H 0.0411 0.2676 0.5439 0.102 Uiso 1 1 calc R U . . .
C24 C 0.1075(6) 0.3309(3) 0.4000(6) 0.0672(17) Uani 1 1 d . . . . .
H24 H 0.0290 0.3264 0.3477 0.081 Uiso 1 1 calc R U . . .
H2 H 0.220(5) 0.580(2) 0.498(4) 0.049(14) Uiso 1 1 d . . . . .

loop_
_atom_site_aniso_label
_atom_site_aniso_U_11
_atom_site_aniso_U_22
_atom_site_aniso_U_33
_atom_site_aniso_U_23
_atom_site_aniso_U_13
_atom_site_aniso_U_12
O1 0.057(2) 0.0433(19) 0.0522(18) -0.0026(16) -0.0201(18) -0.0048(17)
O2 0.084(3) 0.073(2) 0.0295(18) -0.0085(18) 0.0141(19) -0.008(2)
N1 0.044(3) 0.046(2) 0.049(2) -0.014(2) -0.017(2) 0.0142(19)
N2 0.038(2) 0.041(2) 0.0229(19) -0.0012(16) 0.0018(18) -0.0033(18)
C1 0.042(3) 0.040(3) 0.036(2) 0.008(2) -0.006(2) -0.001(2)
C2 0.044(3) 0.052(3) 0.062(3) 0.000(3) -0.011(3) 0.006(3)
C3 0.065(4) 0.079(4) 0.106(5) -0.041(4) -0.047(4) 0.035(3)
C4 0.043(3) 0.052(3) 0.044(3) -0.017(2) -0.011(2) 0.009(2)
C5 0.051(3) 0.047(3) 0.028(2) -0.003(2) -0.005(2) 0.007(2)
C6 0.038(3) 0.034(2) 0.035(2) -0.0013(19) 0.007(2) 0.003(2)
C7 0.061(4) 0.042(3) 0.048(3) 0.009(2) 0.013(3) 0.005(3)
C8 0.069(4) 0.040(3) 0.083(4) 0.014(3) 0.025(3) -0.008(3)
C9 0.064(4) 0.042(3) 0.103(5) -0.003(3) 0.006(4) -0.015(3)
C10 0.048(3) 0.042(3) 0.067(3) -0.011(3) 0.006(3) -0.011(3)
C11 0.032(3) 0.034(2) 0.046(3) -0.005(2) 0.002(2) 0.001(2)
C12 0.032(2) 0.051(3) 0.032(2) -0.007(2) -0.003(2) -0.007(2)
C13 0.048(3) 0.068(3) 0.039(3) -0.014(3) 0.000(2) 0.001(3)
C14 0.061(4) 0.105(5) 0.032(3) -0.011(3) 0.005(3) -0.003(3)
C15 0.063(4) 0.100(5) 0.032(3) 0.012(3) 0.003(3) -0.018(3)
C16 0.058(4) 0.069(3) 0.040(3) 0.010(3) -0.007(3) -0.013(3)
C17 0.047(3) 0.049(3) 0.035(2) -0.001(2) 0.000(2) -0.008(2)
C18 0.050(3) 0.053(3) 0.046(3) -0.012(2) -0.014(3) 0.015(2)
C19 0.046(3) 0.036(2) 0.053(3) -0.009(2) -0.004(2) 0.008(2)
C20 0.040(3) 0.061(3) 0.047(3) 0.002(3) -0.004(2) 0.011(2)
C21 0.066(4) 0.086(4) 0.052(4) 0.005(3) 0.004(3) 0.030(4)
C22 0.106(6) 0.060(4) 0.079(5) 0.014(4) 0.025(5) 0.026(4)
C23 0.098(6) 0.040(3) 0.118(6) 0.002(4) 0.046(5) -0.008(4)
C24 0.058(4) 0.048(3) 0.096(5) -0.019(3) 0.002(3) -0.008(3)

loop_
_atom_type_symbol
_atom_type_description
_atom_type_scat_dispersion_real
_atom_type_scat_dispersion_imag
_atom_type_scat_source
C C 0.0033 0.0016 'International Tables Vol C Tables 4.2.6.8 and 6.1.1.4'
H H 0.0000 0.0000 'International Tables Vol C Tables 4.2.6.8 and 6.1.1.4'
N N 0.0061 0.0033 'International Tables Vol C Tables 4.2.6.8 and 6.1.1.4'
O O 0.0106 0.0060 'International Tables Vol C Tables 4.2.6.8 and 6.1.1.4'

loop_
_geom_angle_atom_site_label_1
_geom_angle_atom_site_label_2
_geom_angle_atom_site_label_3
_geom_angle
_geom_angle_site_symmetry_1
_geom_angle_site_symmetry_3
_geom_angle_publ_flag
C1 N1 C4 113.7(4) . . ?
C1 N1 C18 123.4(4) . . ?
C4 N1 C18 121.9(3) . . ?
C5 N2 C6 126.5(4) . . ?
C5 N2 H2 113(3) . . ?
C6 N2 H2 121(3) . . ?
O1 C1 N1 124.9(4) . . ?
O1 C1 C2 126.6(4) . . ?
N1 C1 C2 108.4(4) . . ?
C3 C2 C1 107.0(4) . . ?
C3 C2 H2A 110.3 . . ?
C1 C2 H2A 110.3 . . ?
C3 C2 H2B 110.3 . . ?
C1 C2 H2B 110.3 . . ?
H2A C2 H2B 108.6 . . ?
C2 C3 C4 106.2(4) . . ?
C2 C3 H3A 110.5 . . ?
C4 C3 H3A 110.5 . . ?
C2 C3 H3B 110.5 . . ?
C4 C3 H3B 110.5 . . ?
H3A C3 H3B 108.7 . . ?
N1 C4 C5 113.1(4) . . ?
N1 C4 C3 102.5(4) . . ?
C5 C4 C3 108.7(4) . . ?
N1 C4 H4 110.7 . . ?
C5 C4 H4 110.7 . . ?
C3 C4 H4 110.7 . . ?
O2 C5 N2 124.4(5) . . ?
O2 C5 C4 123.0(4) . . ?
N2 C5 C4 112.5(4) . . ?
C7 C6 C11 119.7(4) . . ?
C7 C6 N2 121.7(4) . . ?
C11 C6 N2 118.6(4) . . ?
C8 C7 C6 120.5(5) . . ?
C8 C7 H7 119.7 . . ?
C6 C7 H7 119.7 . . ?
C7 C8 C9 120.6(5) . . ?
C7 C8 H8 119.7 . . ?
C9 C8 H8 119.7 . . ?
C10 C9 C8 118.8(5) . . ?
C10 C9 H9 120.6 . . ?
C8 C9 H9 120.6 . . ?
C9 C10 C11 121.8(5) . . ?
C9 C10 H10 119.1 . . ?
C11 C10 H10 119.1 . . ?
C10 C11 C6 118.5(4) . . ?
C10 C11 C12 117.1(4) . . ?
C6 C11 C12 124.4(4) . . ?
C17 C12 C13 118.8(4) . . ?
C17 C12 C11 120.6(4) . . ?
C13 C12 C11 120.3(4) . . ?
C14 C13 C12 120.3(5) . . ?
C14 C13 H13 119.8 . . ?
C12 C13 H13 119.8 . . ?
C15 C14 C13 120.4(5) . . ?
C15 C14 H14 119.8 . . ?
C13 C14 H14 119.8 . . ?
C14 C15 C16 120.1(5) . . ?
C14 C15 H15 119.9 . . ?
C16 C15 H15 119.9 . . ?
C15 C16 C17 120.1(5) . . ?
C15 C16 H16 119.9 . . ?
C17 C16 H16 119.9 . . ?
C16 C17 C12 120.2(5) . . ?
C16 C17 H17 119.9 . . ?
C12 C17 H17 119.9 . . ?
N1 C18 C19 112.7(4) . . ?
N1 C18 H18A 109.1 . . ?
C19 C18 H18A 109.1 . . ?
N1 C18 H18B 109.1 . . ?
C19 C18 H18B 109.1 . . ?
H18A C18 H18B 107.8 . . ?
C20 C19 C24 118.0(5) . . ?
C20 C19 C18 120.6(4) . . ?
C24 C19 C18 121.4(5) . . ?
C21 C20 C19 121.7(5) . . ?
C21 C20 H20 119.1 . . ?
C19 C20 H20 119.1 . . ?
C22 C21 C20 119.9(6) . . ?
C22 C21 H21 120.0 . . ?
C20 C21 H21 120.0 . . ?
C21 C22 C23 120.1(7) . . ?
C21 C22 H22 119.9 . . ?
C23 C22 H22 119.9 . . ?
C22 C23 C24 120.4(6) . . ?
C22 C23 H23 119.8 . . ?
C24 C23 H23 119.8 . . ?
C19 C24 C23 119.8(6) . . ?
C19 C24 H24 120.1 . . ?
C23 C24 H24 120.1 . . ?

loop_
_geom_bond_atom_site_label_1
_geom_bond_atom_site_label_2
_geom_bond_distance
_geom_bond_site_symmetry_2
_geom_bond_publ_flag
O1 C1 1.227(5) . ?
O2 C5 1.218(5) . ?
N1 C1 1.337(5) . ?
N1 C4 1.457(5) . ?
N1 C18 1.464(5) . ?
N2 C5 1.366(5) . ?
N2 C6 1.415(5) . ?
N2 H2 0.92(5) . ?
C1 C2 1.487(6) . ?
C2 C3 1.464(7) . ?
C2 H2A 0.9900 . ?
C2 H2B 0.9900 . ?
C3 C4 1.546(7) . ?
C3 H3A 0.9900 . ?
C3 H3B 0.9900 . ?
C4 C5 1.509(7) . ?
C4 H4 1.0000 . ?
C6 C7 1.389(6) . ?
C6 C11 1.394(6) . ?
C7 C8 1.374(7) . ?
C7 H7 0.9500 . ?
C8 C9 1.382(8) . ?
C8 H8 0.9500 . ?
C9 C10 1.377(7) . ?
C9 H9 0.9500 . ?
C10 C11 1.394(6) . ?
C10 H10 0.9500 . ?
C11 C12 1.494(6) . ?
C12 C17 1.388(6) . ?
C12 C13 1.393(6) . ?
C13 C14 1.379(7) . ?
C13 H13 0.9500 . ?
C14 C15 1.370(7) . ?
C14 H14 0.9500 . ?
C15 C16 1.373(8) . ?
C15 H15 0.9500 . ?
C16 C17 1.388(6) . ?
C16 H16 0.9500 . ?
C17 H17 0.9500 . ?
C18 C19 1.501(6) . ?
C18 H18A 0.9900 . ?
C18 H18B 0.9900 . ?
C19 C20 1.384(6) . ?
C19 C24 1.388(7) . ?
C20 C21 1.378(7) . ?
C20 H20 0.9500 . ?
C21 C22 1.350(8) . ?
C21 H21 0.9500 . ?
C22 C23 1.379(9) . ?
C22 H22 0.9500 . ?
C23 C24 1.393(8) . ?
C23 H23 0.9500 . ?
C24 H24 0.9500 . ?

loop_
_geom_hbond_atom_site_label_D
_geom_hbond_atom_site_label_H
_geom_hbond_atom_site_label_A
_geom_hbond_distance_DH
_geom_hbond_distance_HA
_geom_hbond_distance_DA
_geom_hbond_angle_DHA
_geom_hbond_site_symmetry_A
N2 H2 O1 0.92(5) 2.11(5) 2.945(5) 151(4) 2_565
C7 H7 O2 0.95 2.33 2.885(6) 116.5 .
C4 H4 O1 1.00 2.45 3.110(6) 122.7 2_565
C3 H3A O1 0.99 2.62 3.259(7) 122.6 2_565
C3 H3A O1 0.99 2.62 3.259(7) 122.6 2_565
C4 H4 O1 1.00 2.45 3.110(6) 122.7 2_565
C7 H7 O2 0.95 2.33 2.885(6) 116.5 .
N2 H2 O1 0.92(5) 2.11(5) 2.945(5) 151(4) 2_565

loop_
_geom_torsion_atom_site_label_1
_geom_torsion_atom_site_label_2
_geom_torsion_atom_site_label_3
_geom_torsion_atom_site_label_4
_geom_torsion
_geom_torsion_site_symmetry_1
_geom_torsion_site_symmetry_2
_geom_torsion_site_symmetry_3
_geom_torsion_site_symmetry_4
_geom_torsion_publ_flag
C4 N1 C1 O1 -170.9(4) . . . . ?
C18 N1 C1 O1 -2.3(7) . . . . ?
C4 N1 C1 C2 10.8(5) . . . . ?
C18 N1 C1 C2 179.4(4) . . . . ?
O1 C1 C2 C3 -179.7(5) . . . . ?
N1 C1 C2 C3 -1.4(6) . . . . ?
C1 C2 C3 C4 -7.5(6) . . . . ?
C1 N1 C4 C5 -131.9(4) . . . . ?
C18 N1 C4 C5 59.3(6) . . . . ?
C1 N1 C4 C3 -14.9(5) . . . . ?
C18 N1 C4 C3 176.3(5) . . . . ?
C2 C3 C4 N1 12.9(6) . . . . ?
C2 C3 C4 C5 132.9(5) . . . . ?
C6 N2 C5 O2 9.1(7) . . . . ?
C6 N2 C5 C4 -167.9(4) . . . . ?
N1 C4 C5 O2 28.5(6) . . . . ?
C3 C4 C5 O2 -84.7(6) . . . . ?
N1 C4 C5 N2 -154.4(4) . . . . ?
C3 C4 C5 N2 92.4(5) . . . . ?
C5 N2 C6 C7 23.5(6) . . . . ?
C5 N2 C6 C11 -160.0(4) . . . . ?
C11 C6 C7 C8 0.0(7) . . . . ?
N2 C6 C7 C8 176.5(4) . . . . ?
C6 C7 C8 C9 -1.2(8) . . . . ?
C7 C8 C9 C10 0.7(9) . . . . ?
C8 C9 C10 C11 1.0(8) . . . . ?
C9 C10 C11 C6 -2.2(7) . . . . ?
C9 C10 C11 C12 177.0(4) . . . . ?
C7 C6 C11 C10 1.6(6) . . . . ?
N2 C6 C11 C10 -174.9(4) . . . . ?
C7 C6 C11 C12 -177.5(4) . . . . ?
N2 C6 C11 C12 5.9(6) . . . . ?
C10 C11 C12 C17 -113.9(5) . . . . ?
C6 C11 C12 C17 65.3(6) . . . . ?
C10 C11 C12 C13 59.1(6) . . . . ?
C6 C11 C12 C13 -121.8(5) . . . . ?
C17 C12 C13 C14 1.7(7) . . . . ?
C11 C12 C13 C14 -171.3(5) . . . . ?
C12 C13 C14 C15 -1.6(8) . . . . ?
C13 C14 C15 C16 1.1(8) . . . . ?
C14 C15 C16 C17 -0.7(8) . . . . ?
C15 C16 C17 C12 0.9(7) . . . . ?
C13 C12 C17 C16 -1.4(6) . . . . ?
C11 C12 C17 C16 171.7(4) . . . . ?
C1 N1 C18 C19 -112.9(5) . . . . ?
C4 N1 C18 C19 54.8(6) . . . . ?
N1 C18 C19 C20 -108.9(5) . . . . ?
N1 C18 C19 C24 69.8(5) . . . . ?
C24 C19 C20 C21 0.5(7) . . . . ?
C18 C19 C20 C21 179.3(4) . . . . ?
C19 C20 C21 C22 0.3(8) . . . . ?
C20 C21 C22 C23 0.8(9) . . . . ?
C21 C22 C23 C24 -2.7(9) . . . . ?
C20 C19 C24 C23 -2.4(7) . . . . ?
C18 C19 C24 C23 178.8(4) . . . . ?
C22 C23 C24 C19 3.5(8) . . . . ?
